data_2241428
loop_
_publ_author_name
'Finke, Aaron D.'
'Gray, Danielle L.'
'Moore, Jeffrey S.'

_publ_contact_author
;
Aaron D. Finke
;
_publ_section_title
;
 Crystal structures of three complexes of zinc chloride with
 tri-<i>tert</i>-butylphosphane
;
_journal_coeditor_code PK2569
_journal_issue 1
_journal_name_full 'Acta Crystallographica Section E'
_journal_page_first 35
_journal_page_last 39
_journal_paper_doi 10.1107/S2056989015023373
_journal_volume 72
_journal_year 2016
_chemical_formula_iupac '[Zn Cl4 (C12 H27 P1)2]'
_chemical_formula_moiety 'C24 H54 Cl4 P2 Zn2'
_chemical_formula_sum 'C24 H54 Cl4 P2 Zn2'
_chemical_formula_weight 677.15
_chemical_name_systematic
;
Di-\m-chlorido-bis[chloridobis(tri-<i>tert</i>-butylphosphane)zinc]
;
_space_group_crystal_system orthorhombic
_space_group_IT_number 61
_space_group_name_Hall '-P 2ac 2ab'
_space_group_name_H-M_alt 'P b c a'
_symmetry_space_group_name_Hall '-P 2ac 2ab'
_symmetry_space_group_name_H-M 'P b c a'
_atom_sites_solution_hydrogens geom
_cell_angle_alpha 90
_cell_angle_beta 90
_cell_angle_gamma 90
_cell_formula_units_Z 4
_cell_length_a 14.6408(16)
_cell_length_b 12.9891(14)
_cell_length_c 16.8190(18)
_cell_measurement_reflns_used 1388
_cell_measurement_temperature 193(2)
_cell_measurement_theta_max 18.94
_cell_measurement_theta_min 2.42
_cell_volume 3198.5(6)
_computing_cell_refinement
;
SAINT (Bruker, 2005)
;
_computing_data_collection
;
APEX2 (Bruker, 2004)
;
_computing_data_reduction
;
SAINT (Bruker, 2005)
;
_computing_molecular_graphics
;
<i>OLEX2</i> (Bourhis et al., 2015)
;
_computing_publication_material
;
<i>OLEX2</i> (Bourhis et al., 2015)
;
_computing_structure_refinement
;
SHELXL2014 (Sheldrick, 2015)
;
_computing_structure_solution
;
SHELXS97 (Sheldrick, 2008)
;
_diffrn_ambient_temperature 193.15
_diffrn_detector_area_resol_mean 8.33
_diffrn_measured_fraction_theta_full 1.000
_diffrn_measured_fraction_theta_max 0.997
_diffrn_measurement_device 'kappa-stage diffractometer'
_diffrn_measurement_device_type 'Bruker APEXII CCD area-detector'
_diffrn_measurement_method '\f and \w scans'
_diffrn_radiation_monochromator graphite
_diffrn_radiation_type MoK\a
_diffrn_radiation_wavelength 0.71073
_diffrn_reflns_av_R_equivalents 0.1687
_diffrn_reflns_limit_h_max 17
_diffrn_reflns_limit_h_min -16
_diffrn_reflns_limit_k_max 15
_diffrn_reflns_limit_k_min -15
_diffrn_reflns_limit_l_max 20
_diffrn_reflns_limit_l_min -20
_diffrn_reflns_number 32092
_diffrn_reflns_theta_full 25.242
_diffrn_reflns_theta_max 25.412
_diffrn_reflns_theta_min 2.421
_exptl_absorpt_coefficient_mu 1.946
_exptl_absorpt_correction_T_max 0.9985
_exptl_absorpt_correction_T_min 0.8459
_exptl_absorpt_correction_type integration
_exptl_absorpt_process_details
;
(SADABS; Bruker, 2008)
;
_exptl_crystal_colour colourless
_exptl_crystal_density_diffrn 1.406
_exptl_crystal_description block
_exptl_crystal_F_000 1424
_exptl_crystal_size_max 0.217
_exptl_crystal_size_mid 0.177
_exptl_crystal_size_min 0.09
_refine_diff_density_max 0.440
_refine_diff_density_min -0.417
_refine_ls_extinction_method none
_refine_ls_goodness_of_fit_ref 1.003
_refine_ls_hydrogen_treatment constr
_refine_ls_matrix_type full
_refine_ls_number_parameters 154
_refine_ls_number_reflns 2942
_refine_ls_number_restraints 0
_refine_ls_restrained_S_all 1.003
_refine_ls_R_factor_all 0.1010
_refine_ls_R_factor_gt 0.0449
_refine_ls_shift/su_max 0.000
_refine_ls_shift/su_mean 0.000
_refine_ls_structure_factor_coef Fsqd
_refine_ls_weighting_details 'w=1/[\s^2^(Fo^2^)+(0.0282P)^2^+3.8822P] where P=(Fo^2^+2Fc^2^)/3'
_refine_ls_weighting_scheme calc
_refine_ls_wR_factor_gt 0.0797
_refine_ls_wR_factor_ref 0.0985
_reflns_number_gt 1836
_reflns_number_total 2942
_reflns_threshold_expression 'I > 2\s(I)'
_cod_data_source_file pk2569sup1.cif
_cod_data_source_block 1
_cod_depositor_comments
;Adding full bibliography for 2241428--2241430.cif.

 Adding full bibliography for 2241428--2241430.cif.
;
_cod_database_code 2241428
_cod_database_fobs_code 2241428
_shelx_space_group_comment
;
The symmetry employed for this shelxl refinement is uniquely defined
by the following loop, which should always be used as a source of
symmetry information in preference to the above space-group names.
They are only intended as comments.
;
_shelx_estimated_absorpt_t_min 0.677
_shelx_estimated_absorpt_t_max 0.844

loop_
_space_group_symop_operation_xyz
'x, y, z'
'-x+1/2, -y, z+1/2'
'-x, y+1/2, -z+1/2'
'x+1/2, -y+1/2, -z'
'-x, -y, -z'
'x-1/2, y, -z-1/2'
'x, -y-1/2, z-1/2'
'-x-1/2, y-1/2, z'

loop_
_atom_site_type_symbol
_atom_site_label
_atom_site_fract_x
_atom_site_fract_y
_atom_site_fract_z
_atom_site_U_iso_or_equiv
_atom_site_adp_type
_atom_site_calc_flag
_atom_site_occupancy
Zn Zn1 0.01390(4) 0.41919(4) 0.42454(3) 0.02543(17) Uani d 1
Cl Cl1 -0.07300(8) 0.57038(9) 0.44450(7) 0.0287(3) Uani d 1
Cl Cl2 0.12470(9) 0.45042(10) 0.33832(8) 0.0372(3) Uani d 1
P P1 -0.07908(9) 0.27135(9) 0.40137(7) 0.0229(3) Uani d 1
C C1 -0.1263(4) 0.2197(4) 0.4984(3) 0.0340(13) Uani d 1
C C2 -0.1597(4) 0.3112(4) 0.5491(3) 0.0412(14) Uani d 1
H H2A -0.1840 0.2855 0.5997 0.062 Uiso calc 1
H H2B -0.2078 0.3482 0.5204 0.062 Uiso calc 1
H H2C -0.1086 0.3579 0.5595 0.062 Uiso calc 1
C C3 -0.2037(4) 0.1424(4) 0.4882(3) 0.0505(17) Uani d 1
H H3A -0.2239 0.1183 0.5405 0.076 Uiso calc 1
H H3B -0.1821 0.0837 0.4568 0.076 Uiso calc 1
H H3C -0.2549 0.1754 0.4606 0.076 Uiso calc 1
C C4 -0.0504(4) 0.1693(4) 0.5459(3) 0.0464(16) Uani d 1
H H4A -0.0733 0.1509 0.5988 0.070 Uiso calc 1
H H4B 0.0008 0.2175 0.5513 0.070 Uiso calc 1
H H4C -0.0297 0.1071 0.5184 0.070 Uiso calc 1
C C5 -0.1755(3) 0.3087(4) 0.3323(3) 0.0322(13) Uani d 1
C C6 -0.2210(4) 0.2184(4) 0.2886(3) 0.0429(15) Uani d 1
H H6A -0.2687 0.2448 0.2532 0.064 Uiso calc 1
H H6B -0.2483 0.1713 0.3275 0.064 Uiso calc 1
H H6C -0.1750 0.1815 0.2573 0.064 Uiso calc 1
C C7 -0.2506(4) 0.3675(4) 0.3768(3) 0.0457(15) Uani d 1
H H7A -0.2951 0.3944 0.3386 0.069 Uiso calc 1
H H7B -0.2233 0.4248 0.4064 0.069 Uiso calc 1
H H7C -0.2814 0.3209 0.4140 0.069 Uiso calc 1
C C8 -0.1373(4) 0.3861(4) 0.2711(3) 0.0390(14) Uani d 1
H H8A -0.1847 0.4026 0.2320 0.059 Uiso calc 1
H H8B -0.0845 0.3557 0.2440 0.059 Uiso calc 1
H H8C -0.1184 0.4492 0.2985 0.059 Uiso calc 1
C C9 -0.0043(3) 0.1705(3) 0.3523(3) 0.0301(12) Uani d 1
C C10 -0.0439(4) 0.0616(4) 0.3532(3) 0.0405(14) Uani d 1
H H10A -0.0025 0.0150 0.3250 0.061 Uiso calc 1
H H10B -0.1036 0.0617 0.3268 0.061 Uiso calc 1
H H10C -0.0510 0.0385 0.4083 0.061 Uiso calc 1
C C11 0.0904(3) 0.1705(4) 0.3942(3) 0.0424(14) Uani d 1
H H11A 0.1301 0.1193 0.3690 0.064 Uiso calc 1
H H11B 0.0825 0.1533 0.4505 0.064 Uiso calc 1
H H11C 0.1181 0.2389 0.3895 0.064 Uiso calc 1
C C12 0.0166(4) 0.2009(4) 0.2653(3) 0.0393(14) Uani d 1
H H12A 0.0631 0.1546 0.2436 0.059 Uiso calc 1
H H12B 0.0392 0.2719 0.2637 0.059 Uiso calc 1
H H12C -0.0393 0.1956 0.2335 0.059 Uiso calc 1

loop_
_atom_site_aniso_label
_atom_site_aniso_U_11
_atom_site_aniso_U_22
_atom_site_aniso_U_33
_atom_site_aniso_U_12
_atom_site_aniso_U_13
_atom_site_aniso_U_23
Zn1 0.0231(3) 0.0292(3) 0.0240(3) -0.0022(3) 0.0020(3) -0.0028(2)
Cl1 0.0262(7) 0.0331(6) 0.0267(7) 0.0034(6) -0.0036(5) -0.0036(5)
Cl2 0.0343(8) 0.0456(8) 0.0318(8) -0.0039(6) 0.0110(6) -0.0018(6)
P1 0.0229(7) 0.0272(7) 0.0185(7) -0.0020(6) -0.0010(6) -0.0017(5)
C1 0.043(3) 0.039(3) 0.020(3) -0.013(3) 0.004(3) -0.004(2)
C2 0.038(3) 0.059(4) 0.027(3) -0.011(3) 0.010(3) -0.007(3)
C3 0.060(4) 0.054(4) 0.038(4) -0.032(3) 0.017(3) -0.005(3)
C4 0.070(4) 0.043(3) 0.026(3) -0.004(3) -0.004(3) 0.008(2)
C5 0.024(3) 0.039(3) 0.034(3) 0.006(2) -0.008(3) -0.007(2)
C6 0.035(3) 0.054(4) 0.040(3) -0.001(3) -0.009(3) -0.012(3)
C7 0.028(3) 0.058(4) 0.051(4) 0.007(3) -0.009(3) -0.005(3)
C8 0.042(4) 0.044(3) 0.032(3) 0.003(3) -0.010(3) 0.004(2)
C9 0.031(3) 0.027(2) 0.032(3) 0.003(2) -0.005(3) -0.006(2)
C10 0.049(4) 0.032(3) 0.040(3) 0.005(3) -0.004(3) -0.008(2)
C11 0.028(3) 0.047(3) 0.052(4) 0.010(3) -0.006(3) -0.006(3)
C12 0.029(3) 0.054(3) 0.035(3) 0.003(3) 0.005(3) -0.015(3)

loop_
_atom_type_symbol
_atom_type_description
_atom_type_scat_dispersion_real
_atom_type_scat_dispersion_imag
_atom_type_scat_source
C C 0.0033 0.0016 'International Tables Vol C Tables 4.2.6.8 and 6.1.1.4'
H H 0.0000 0.0000 'International Tables Vol C Tables 4.2.6.8 and 6.1.1.4'
P P 0.1023 0.0942 'International Tables Vol C Tables 4.2.6.8 and 6.1.1.4'
Cl Cl 0.1484 0.1585 'International Tables Vol C Tables 4.2.6.8 and 6.1.1.4'
Zn Zn 0.2839 1.4301 'International Tables Vol C Tables 4.2.6.8 and 6.1.1.4'

loop_
_geom_angle_atom_site_label_1
_geom_angle_atom_site_label_2
_geom_angle_atom_site_label_3
_geom_angle_site_symmetry_1
_geom_angle_site_symmetry_3
_geom_angle
Cl1 Zn1 Cl1 . 5_566 90.98(4)
Cl1 Zn1 P1 . . 112.62(5)
Cl1 Zn1 P1 5_566 . 113.96(5)
Cl2 Zn1 Cl1 . 5_566 109.32(5)
Cl2 Zn1 Cl1 . . 109.59(5)
Cl2 Zn1 P1 . . 117.30(5)
Zn1 Cl1 Zn1 . 5_566 89.02(4)
C1 P1 Zn1 . . 110.64(16)
C1 P1 C9 . . 109.9(2)
C5 P1 Zn1 . . 108.67(16)
C5 P1 C1 . . 110.3(2)
C5 P1 C9 . . 109.9(2)
C9 P1 Zn1 . . 107.32(16)
C2 C1 P1 . . 108.6(3)
C3 C1 P1 . . 114.1(4)
C3 C1 C2 . . 109.5(4)
C4 C1 P1 . . 109.9(4)
C4 C1 C2 . . 105.8(4)
C4 C1 C3 . . 108.7(4)
C1 C2 H2A . . 109.5
C1 C2 H2B . . 109.5
C1 C2 H2C . . 109.5
H2A C2 H2B . . 109.5
H2A C2 H2C . . 109.5
H2B C2 H2C . . 109.5
C1 C3 H3A . . 109.5
C1 C3 H3B . . 109.5
C1 C3 H3C . . 109.5
H3A C3 H3B . . 109.5
H3A C3 H3C . . 109.5
H3B C3 H3C . . 109.5
C1 C4 H4A . . 109.5
C1 C4 H4B . . 109.5
C1 C4 H4C . . 109.5
H4A C4 H4B . . 109.5
H4A C4 H4C . . 109.5
H4B C4 H4C . . 109.5
C6 C5 P1 . . 115.0(3)
C6 C5 C8 . . 109.6(4)
C7 C5 P1 . . 111.3(4)
C7 C5 C6 . . 107.7(4)
C7 C5 C8 . . 105.1(4)
C8 C5 P1 . . 107.8(3)
C5 C6 H6A . . 109.5
C5 C6 H6B . . 109.5
C5 C6 H6C . . 109.5
H6A C6 H6B . . 109.5
H6A C6 H6C . . 109.5
H6B C6 H6C . . 109.5
C5 C7 H7A . . 109.5
C5 C7 H7B . . 109.5
C5 C7 H7C . . 109.5
H7A C7 H7B . . 109.5
H7A C7 H7C . . 109.5
H7B C7 H7C . . 109.5
C5 C8 H8A . . 109.5
C5 C8 H8B . . 109.5
C5 C8 H8C . . 109.5
H8A C8 H8B . . 109.5
H8A C8 H8C . . 109.5
H8B C8 H8C . . 109.5
C10 C9 P1 . . 114.6(4)
C10 C9 C11 . . 109.5(4)
C10 C9 C12 . . 108.7(4)
C11 C9 P1 . . 108.5(3)
C12 C9 P1 . . 110.5(3)
C12 C9 C11 . . 104.6(4)
C9 C10 H10A . . 109.5
C9 C10 H10B . . 109.5
C9 C10 H10C . . 109.5
H10A C10 H10B . . 109.5
H10A C10 H10C . . 109.5
H10B C10 H10C . . 109.5
C9 C11 H11A . . 109.5
C9 C11 H11B . . 109.5
C9 C11 H11C . . 109.5
H11A C11 H11B . . 109.5
H11A C11 H11C . . 109.5
H11B C11 H11C . . 109.5
C9 C12 H12A . . 109.5
C9 C12 H12B . . 109.5
C9 C12 H12C . . 109.5
H12A C12 H12B . . 109.5
H12A C12 H12C . . 109.5
H12B C12 H12C . . 109.5

loop_
_geom_bond_atom_site_label_1
_geom_bond_atom_site_label_2
_geom_bond_site_symmetry_2
_geom_bond_distance
Zn1 Cl1 5_566 2.3703(13)
Zn1 Cl1 . 2.3639(13)
Zn1 Cl2 . 2.2133(14)
Zn1 P1 . 2.3859(13)
Cl1 Zn1 5_566 2.3704(13)
P1 C1 . 1.894(5)
P1 C5 . 1.891(5)
P1 C9 . 1.896(5)
C1 C2 . 1.543(7)
C1 C3 . 1.524(7)
C1 C4 . 1.517(7)
C2 H2A . 0.9800
C2 H2B . 0.9800
C2 H2C . 0.9800
C3 H3A . 0.9800
C3 H3B . 0.9800
C3 H3C . 0.9800
C4 H4A . 0.9800
C4 H4B . 0.9800
C4 H4C . 0.9800
C5 C6 . 1.536(7)
C5 C7 . 1.534(7)
C5 C8 . 1.544(7)
C6 H6A . 0.9800
C6 H6B . 0.9800
C6 H6C . 0.9800
C7 H7A . 0.9800
C7 H7B . 0.9800
C7 H7C . 0.9800
C8 H8A . 0.9800
C8 H8B . 0.9800
C8 H8C . 0.9800
C9 C10 . 1.528(6)
C9 C11 . 1.555(7)
C9 C12 . 1.546(7)
C10 H10A . 0.9800
C10 H10B . 0.9800
C10 H10C . 0.9800
C11 H11A . 0.9800
C11 H11B . 0.9800
C11 H11C . 0.9800
C12 H12A . 0.9800
C12 H12B . 0.9800
C12 H12C . 0.9800

loop_
_geom_hbond_atom_site_label_D
_geom_hbond_atom_site_label_H
_geom_hbond_atom_site_label_A
_geom_hbond_site_symmetry_A
_geom_hbond_distance_DH
_geom_hbond_distance_HA
_geom_hbond_distance_DA
_geom_hbond_angle_DHA
C3 H3C Cl1 8 0.98 2.88 3.479(6) 120.4

loop_
_geom_torsion_atom_site_label_1
_geom_torsion_atom_site_label_2
_geom_torsion_atom_site_label_3
_geom_torsion_atom_site_label_4
_geom_torsion
Zn1 P1 C1 C2 43.7(4)
Zn1 P1 C1 C3 166.1(4)
Zn1 P1 C1 C4 -71.7(4)
Zn1 P1 C5 C6 159.6(3)
Zn1 P1 C5 C7 -77.7(4)
Zn1 P1 C5 C8 37.0(4)
Zn1 P1 C9 C10 164.3(3)
Zn1 P1 C9 C11 41.6(4)
Zn1 P1 C9 C12 -72.6(3)
C1 P1 C5 C6 -79.0(4)
C1 P1 C5 C7 43.8(4)
C1 P1 C5 C8 158.5(3)
C1 P1 C9 C10 43.9(4)
C1 P1 C9 C11 -78.8(4)
C1 P1 C9 C12 167.1(3)
C5 P1 C1 C2 -76.6(4)
C5 P1 C1 C3 45.8(5)
C5 P1 C1 C4 168.0(3)
C5 P1 C9 C10 -77.7(4)
C5 P1 C9 C11 159.6(3)
C5 P1 C9 C12 45.5(4)
C9 P1 C1 C2 162.0(3)
C9 P1 C1 C3 -75.6(4)
C9 P1 C1 C4 46.7(4)
C9 P1 C5 C6 42.4(4)
C9 P1 C5 C7 165.1(3)
C9 P1 C5 C8 -80.1(4)
